data_2311149
loop_
_publ_author_name
'Mohamed, Shaaban K.'
'Akkurt, Mehmet'
'Marzouk, Adel A. E.'
'Santoyo-Gonzalez, Francisco'
'Elremaily, Mahmoud A. A.'

_publ_section_title
;
 2-(4-Chloro-phen-yl)-4,5-diphenyl-1-(prop-2-en-1-yl)-1H-imidazole.
;
_journal_coeditor_code HG5314
_journal_issue 'Pt 6'
_journal_name_full 'Acta crystallographica. Section E, Structure reports online'
_journal_page_first o875
_journal_page_last 6
_journal_paper_doi 10.1107/S1600536813012592
_journal_volume 69
_journal_year 2013
_chemical_formula_iupac 'C24 H19 Cl N2'
_chemical_formula_moiety 'C24 H19 Cl N2'
_chemical_formula_sum 'C24 H19 Cl N2'
_chemical_formula_weight 370.86
_chemical_name_systematic
;
2-(4-Chlorophenyl)-4,5-diphenyl-1-(prop-2-en-1-yl)-1<i>H</i>-imidazole
;
_space_group_IT_number 2
_space_group_name_Hall '-P 1'
_space_group_name_H-M_alt 'P -1'
_symmetry_cell_setting triclinic
_symmetry_space_group_name_Hall '-P 1'
_symmetry_space_group_name_H-M 'P -1'
_atom_sites_solution_hydrogens geom
_atom_sites_solution_primary direct
_atom_sites_solution_secondary difmap
_cell_angle_alpha 72.9240(10)
_cell_angle_beta 86.8490(10)
_cell_angle_gamma 71.8300(10)
_cell_formula_units_Z 4
_cell_length_a 10.0916(7)
_cell_length_b 13.1386(9)
_cell_length_c 15.6155(10)
_cell_measurement_reflns_used 9362
_cell_measurement_temperature 100(2)
_cell_measurement_theta_max 55.636
_cell_measurement_theta_min 4.552
_cell_volume 1879.0(2)
_computing_cell_refinement 'SAINT (Bruker, 2001)'
_computing_data_collection 'SMART (Bruker, 2001)'
_computing_data_reduction 'SAINT (Bruker, 2001)'
_computing_molecular_graphics 'ORTEP-3 for Windows (Farrugia, 2012)'
_computing_publication_material 'WinGX (Farrugia, 2012) and PLATON (Spek, 2009)'
_computing_structure_refinement 'SHELXL97 (Sheldrick, 2008)'
_computing_structure_solution 'SHELXS97 (Sheldrick, 2008)'
_diffrn_ambient_temperature 100(2)
_diffrn_measured_fraction_theta_full 0.990
_diffrn_measured_fraction_theta_max 0.990
_diffrn_measurement_device_type 'Bruker SMART APEX CCD area-detector'
_diffrn_measurement_method 'phi and omega scans'
_diffrn_radiation_monochromator graphite
_diffrn_radiation_source 'sealed tube'
_diffrn_radiation_type MoK\a
_diffrn_radiation_wavelength 0.71073
_diffrn_reflns_av_R_equivalents 0.0234
_diffrn_reflns_av_sigmaI/netI 0.0279
_diffrn_reflns_limit_h_max 12
_diffrn_reflns_limit_h_min -12
_diffrn_reflns_limit_k_max 16
_diffrn_reflns_limit_k_min -16
_diffrn_reflns_limit_l_max 19
_diffrn_reflns_limit_l_min -19
_diffrn_reflns_number 20791
_diffrn_reflns_reduction_process
;
;
_diffrn_reflns_theta_full 26.50
_diffrn_reflns_theta_max 26.50
_diffrn_reflns_theta_min 1.37
_exptl_absorpt_coefficient_mu 0.214
_exptl_absorpt_correction_T_max 0.942
_exptl_absorpt_correction_T_min 0.919
_exptl_absorpt_correction_type multi-scan
_exptl_absorpt_process_details '(SADABS; Sheldrick, 2004)'
_exptl_crystal_colour colourless
_exptl_crystal_density_diffrn 1.311
_exptl_crystal_density_method 'Not Measured'
_exptl_crystal_description prism
_exptl_crystal_F_000 776
_exptl_crystal_size_max 0.570
_exptl_crystal_size_mid 0.330
_exptl_crystal_size_min 0.280
_refine_diff_density_max 0.342
_refine_diff_density_min -0.228
_refine_ls_extinction_method none
_refine_ls_goodness_of_fit_ref 1.066
_refine_ls_hydrogen_treatment constr
_refine_ls_matrix_type full
_refine_ls_number_parameters 487
_refine_ls_number_reflns 7718
_refine_ls_number_restraints 0
_refine_ls_restrained_S_all 1.066
_refine_ls_R_factor_all 0.0460
_refine_ls_R_factor_gt 0.0405
_refine_ls_shift/su_max 0.001
_refine_ls_shift/su_mean 0.000
_refine_ls_structure_factor_coef Fsqd
_refine_ls_weighting_details 'calc w=1/[\s^2^(Fo^2^)+(0.0514P)^2^+0.7786P] where P=(Fo^2^+2Fc^2^)/3'
_refine_ls_weighting_scheme calc
_refine_ls_wR_factor_gt 0.1017
_refine_ls_wR_factor_ref 0.1062
_reflns_number_gt 6764
_reflns_number_total 7718
_reflns_threshold_expression I>2\s(I)
_cod_data_source_file hg5314sup1.cif
_cod_data_source_block I
_cod_database_code 2311149

loop_
_symmetry_equiv_pos_site_id
_symmetry_equiv_pos_as_xyz
1 x,y,z
2 -x,-y,-z

loop_
_atom_site_aniso_label
_atom_site_aniso_U_11
_atom_site_aniso_U_22
_atom_site_aniso_U_33
_atom_site_aniso_U_12
_atom_site_aniso_U_13
_atom_site_aniso_U_23
Cl1 0.0315(2) 0.0358(2) 0.0215(2) -0.0115(2) 0.0067(2) -0.0067(2)
N1 0.0199(6) 0.0201(6) 0.0199(6) -0.0079(5) -0.0001(5) -0.0038(5)
N2 0.0186(6) 0.0195(6) 0.0207(6) -0.0055(5) 0.0020(5) -0.0047(5)
C1 0.0172(7) 0.0189(7) 0.0215(7) -0.0042(5) -0.0004(5) -0.0049(5)
C2 0.0163(7) 0.0181(7) 0.0197(7) -0.0028(5) 0.0002(5) -0.0044(5)
C3 0.0173(7) 0.0189(7) 0.0201(7) -0.0046(5) 0.0006(5) -0.0030(5)
C4 0.0191(7) 0.0225(7) 0.0220(7) -0.0102(6) 0.0018(5) -0.0066(6)
C5 0.0182(7) 0.0224(7) 0.0259(8) -0.0078(6) 0.0016(6) -0.0074(6)
C6 0.0204(7) 0.0293(8) 0.0210(7) -0.0116(6) -0.0003(6) -0.0041(6)
C7 0.0292(8) 0.0322(8) 0.0227(7) -0.0158(7) 0.0046(6) -0.0113(6)
C8 0.0313(8) 0.0221(7) 0.0312(8) -0.0082(6) 0.0049(7) -0.0110(6)
C9 0.0275(8) 0.0211(7) 0.0247(8) -0.0076(6) 0.0003(6) -0.0043(6)
C10 0.0278(8) 0.0232(7) 0.0236(7) -0.0133(6) 0.0010(6) -0.0058(6)
C11 0.0285(8) 0.0352(9) 0.0242(8) -0.0179(7) -0.0012(6) -0.0067(7)
C12 0.0266(8) 0.0364(9) 0.0278(8) -0.0096(7) -0.0040(6) -0.0094(7)
C13 0.0221(7) 0.0173(7) 0.0212(7) -0.0064(6) 0.0014(6) -0.0052(5)
C14 0.0217(7) 0.0219(7) 0.0257(8) -0.0087(6) 0.0012(6) -0.0065(6)
C15 0.0258(8) 0.0238(7) 0.0226(7) -0.0086(6) -0.0008(6) -0.0072(6)
C16 0.0270(8) 0.0191(7) 0.0198(7) -0.0073(6) 0.0047(6) -0.0051(6)
C17 0.0201(7) 0.0257(8) 0.0263(8) -0.0087(6) 0.0038(6) -0.0071(6)
C18 0.0223(7) 0.0248(7) 0.0243(8) -0.0076(6) -0.0017(6) -0.0055(6)
C19 0.0161(7) 0.0159(6) 0.0239(7) -0.0028(5) 0.0006(5) -0.0044(5)
C20 0.0212(7) 0.0217(7) 0.0227(7) -0.0058(6) 0.0019(6) -0.0065(6)
C21 0.0225(7) 0.0215(7) 0.0293(8) -0.0072(6) -0.0013(6) -0.0093(6)
C22 0.0195(7) 0.0216(7) 0.0318(8) -0.0092(6) 0.0037(6) -0.0048(6)
C23 0.0244(8) 0.0258(8) 0.0240(8) -0.0089(6) 0.0048(6) -0.0059(6)
C24 0.0240(8) 0.0229(7) 0.0232(7) -0.0088(6) 0.0012(6) -0.0074(6)
Cl2 0.0213(2) 0.0305(2) 0.0393(2) -0.0009(2) -0.0062(2) -0.0029(2)
N3 0.0187(6) 0.0195(6) 0.0189(6) -0.0043(5) -0.0008(5) -0.0054(5)
N4 0.0191(6) 0.0219(6) 0.0190(6) -0.0057(5) -0.0006(5) -0.0043(5)
C25 0.0199(7) 0.0224(7) 0.0183(7) -0.0074(6) 0.0015(5) -0.0056(6)
C26 0.0192(7) 0.0203(7) 0.0176(7) -0.0057(6) 0.0002(5) -0.0029(5)
C27 0.0174(7) 0.0200(7) 0.0188(7) -0.0053(5) 0.0012(5) -0.0040(5)
C28 0.0198(7) 0.0163(7) 0.0229(7) -0.0050(5) -0.0019(5) -0.0064(5)
C29 0.0238(8) 0.0247(7) 0.0221(7) -0.0078(6) 0.0010(6) -0.0062(6)
C30 0.0210(7) 0.0277(8) 0.0311(8) -0.0094(6) 0.0006(6) -0.0087(6)
C31 0.0248(8) 0.0238(8) 0.0292(8) -0.0074(6) -0.0069(6) -0.0066(6)
C32 0.0305(8) 0.0304(8) 0.0210(7) -0.0111(7) -0.0013(6) -0.0070(6)
C33 0.0229(8) 0.0264(8) 0.0235(7) -0.0085(6) 0.0022(6) -0.0084(6)
C34 0.0230(8) 0.0249(8) 0.0253(8) -0.0040(6) -0.0018(6) -0.0110(6)
C35 0.0282(8) 0.0216(8) 0.0436(10) -0.0056(6) -0.0063(7) -0.0110(7)
C36 0.0366(10) 0.0293(9) 0.0537(12) -0.0145(8) 0.0069(8) -0.0083(8)
C37 0.0198(7) 0.0236(7) 0.0163(7) -0.0041(6) 0.0005(5) -0.0071(6)
C38 0.0249(8) 0.0218(7) 0.0254(8) -0.0066(6) 0.0000(6) -0.0050(6)
C39 0.0204(8) 0.0299(8) 0.0320(8) -0.0090(6) -0.0023(6) -0.0058(7)
C40 0.0192(7) 0.0266(8) 0.0227(7) -0.0016(6) -0.0013(6) -0.0054(6)
C41 0.0254(8) 0.0206(7) 0.0207(7) -0.0044(6) 0.0002(6) -0.0055(6)
C42 0.0228(7) 0.0244(7) 0.0197(7) -0.0078(6) 0.0007(6) -0.0079(6)
C43 0.0178(7) 0.0198(7) 0.0243(7) -0.0080(6) 0.0014(6) -0.0060(6)
C44 0.0212(7) 0.0222(7) 0.0241(7) -0.0091(6) 0.0001(6) -0.0053(6)
C45 0.0203(7) 0.0231(7) 0.0303(8) -0.0057(6) -0.0029(6) -0.0038(6)
C46 0.0218(8) 0.0217(7) 0.0380(9) -0.0042(6) 0.0010(6) -0.0107(7)
C47 0.0270(8) 0.0283(8) 0.0322(8) -0.0075(7) 0.0004(6) -0.0154(7)
C48 0.0240(8) 0.0244(8) 0.0257(8) -0.0054(6) -0.0039(6) -0.0068(6)

loop_
_atom_site_type_symbol
_atom_site_label
_atom_site_fract_x
_atom_site_fract_y
_atom_site_fract_z
_atom_site_U_iso_or_equiv
_atom_site_thermal_displace_type
_atom_site_calc_flag
_atom_site_refinement_flags
_atom_site_occupancy
Cl Cl1 -0.20646(4) 0.09006(3) 0.65803(2) 0.03000(10) Uani d . 1.000
N N1 -0.02163(12) 0.17529(10) 0.21321(8) 0.0200(3) Uani d . 1.000
N N2 0.06068(12) 0.28573(10) 0.26375(8) 0.0200(3) Uani d . 1.000
C C1 -0.00889(14) 0.21232(12) 0.28437(10) 0.0197(4) Uani d . 1.000
C C2 0.09418(14) 0.29822(11) 0.17502(9) 0.0189(4) Uani d . 1.000
C C3 0.04422(14) 0.22994(12) 0.14208(9) 0.0196(4) Uani d . 1.000
C C4 0.05483(15) 0.20489(12) 0.05485(10) 0.0203(4) Uani d . 1.000
C C5 -0.01427(15) 0.28619(12) -0.02220(10) 0.0218(4) Uani d . 1.000
C C6 -0.00411(15) 0.26283(13) -0.10377(10) 0.0233(4) Uani d . 1.000
C C7 0.07436(16) 0.15777(13) -0.10974(10) 0.0259(4) Uani d . 1.000
C C8 0.14332(17) 0.07618(13) -0.03361(11) 0.0276(4) Uani d . 1.000
C C9 0.13453(16) 0.09918(13) 0.04827(10) 0.0249(4) Uani d . 1.000
C C10 -0.09628(16) 0.09705(13) 0.20987(10) 0.0238(4) Uani d . 1.000
C C11 -0.24612(17) 0.15345(14) 0.17687(10) 0.0277(5) Uani d . 1.000
C C12 -0.30685(17) 0.26199(14) 0.14500(11) 0.0301(5) Uani d . 1.000
C C13 -0.06083(15) 0.17650(12) 0.37484(10) 0.0202(4) Uani d . 1.000
C C14 0.02610(16) 0.16120(12) 0.44742(10) 0.0227(4) Uani d . 1.000
C C15 -0.01711(16) 0.13543(12) 0.53460(10) 0.0237(4) Uani d . 1.000
C C16 -0.14858(16) 0.12304(12) 0.54890(10) 0.0222(4) Uani d . 1.000
C C17 -0.23644(16) 0.13630(13) 0.47904(10) 0.0239(4) Uani d . 1.000
C C18 -0.19289(16) 0.16348(13) 0.39192(10) 0.0240(4) Uani d . 1.000
C C19 0.17971(14) 0.37187(11) 0.13467(10) 0.0195(4) Uani d . 1.000
C C20 0.22749(15) 0.42241(12) 0.18880(10) 0.0221(4) Uani d . 1.000
C C21 0.31189(16) 0.48977(12) 0.15487(10) 0.0238(4) Uani d . 1.000
C C22 0.35045(15) 0.50794(12) 0.06640(11) 0.0244(4) Uani d . 1.000
C C23 0.30485(16) 0.45768(13) 0.01221(10) 0.0249(5) Uani d . 1.000
C C24 0.22005(15) 0.39068(12) 0.04585(10) 0.0229(4) Uani d . 1.000
Cl Cl2 -0.42972(4) 0.65508(3) 0.50155(3) 0.03340(10) Uani d . 1.000
N N3 0.19935(12) 0.35109(10) 0.73274(8) 0.0194(3) Uani d . 1.000
N N4 0.17457(12) 0.23629(10) 0.65869(8) 0.0205(3) Uani d . 1.000
C C25 0.11724(15) 0.33401(12) 0.67463(9) 0.0201(4) Uani d . 1.000
C C26 0.29983(15) 0.18823(12) 0.70807(9) 0.0197(4) Uani d . 1.000
C C27 0.31680(14) 0.25751(12) 0.75442(9) 0.0192(4) Uani d . 1.000
C C28 0.43246(15) 0.24556(11) 0.81453(10) 0.0195(4) Uani d . 1.000
C C29 0.56009(16) 0.25167(13) 0.77852(10) 0.0236(4) Uani d . 1.000
C C30 0.67230(16) 0.23572(13) 0.83402(11) 0.0261(4) Uani d . 1.000
C C31 0.65703(16) 0.21555(13) 0.92575(11) 0.0259(5) Uani d . 1.000
C C32 0.53069(17) 0.20896(13) 0.96205(10) 0.0269(4) Uani d . 1.000
C C33 0.41862(16) 0.22345(13) 0.90689(10) 0.0239(4) Uani d . 1.000
C C34 0.17099(16) 0.44544(13) 0.77037(10) 0.0243(5) Uani d . 1.000
C C35 0.25101(17) 0.52512(13) 0.72946(12) 0.0310(5) Uani d . 1.000
C C36 0.33377(19) 0.52130(15) 0.66240(14) 0.0399(6) Uani d . 1.000
C C37 -0.01782(15) 0.41483(12) 0.63418(9) 0.0202(4) Uani d . 1.000
C C38 -0.12790(16) 0.37477(13) 0.62550(10) 0.0246(4) Uani d . 1.000
C C39 -0.25512(16) 0.44770(13) 0.58485(11) 0.0277(5) Uani d . 1.000
C C40 -0.27089(15) 0.56125(13) 0.55261(10) 0.0245(4) Uani d . 1.000
C C41 -0.16323(16) 0.60279(13) 0.55934(10) 0.0230(4) Uani d . 1.000
C C42 -0.03662(16) 0.52952(12) 0.60013(9) 0.0218(4) Uani d . 1.000
C C43 0.39728(15) 0.07904(12) 0.70529(10) 0.0202(4) Uani d . 1.000
C C44 0.48893(15) 0.00912(12) 0.77813(10) 0.0222(4) Uani d . 1.000
C C45 0.58242(16) -0.09211(13) 0.77391(11) 0.0256(4) Uani d . 1.000
C C46 0.58688(16) -0.12606(13) 0.69738(11) 0.0273(5) Uani d . 1.000
C C47 0.49576(17) -0.05782(13) 0.62534(11) 0.0279(5) Uani d . 1.000
C C48 0.40109(16) 0.04347(13) 0.62921(10) 0.0251(5) Uani d . 1.000
H H5 -0.06880 0.35820 -0.01870 0.0260 Uiso c R 1.000
H H6 -0.05110 0.31900 -0.15580 0.0280 Uiso c R 1.000
H H7 0.08080 0.14180 -0.16560 0.0310 Uiso c R 1.000
H H8 0.19690 0.00410 -0.03750 0.0330 Uiso c R 1.000
H H9 0.18270 0.04300 0.10000 0.0300 Uiso c R 1.000
H H10A -0.09340 0.04490 0.27070 0.0290 Uiso c R 1.000
H H10B -0.04730 0.05210 0.17000 0.0290 Uiso c R 1.000
H H11 -0.30190 0.10640 0.17930 0.0330 Uiso c R 1.000
H H12A -0.25510 0.31230 0.14130 0.0360 Uiso c R 1.000
H H12B -0.40240 0.29010 0.12560 0.0360 Uiso c R 1.000
H H14 0.11660 0.16870 0.43660 0.0270 Uiso c R 1.000
H H15 0.04190 0.12650 0.58340 0.0280 Uiso c R 1.000
H H17 -0.32590 0.12690 0.49060 0.0290 Uiso c R 1.000
H H18 -0.25320 0.17330 0.34350 0.0290 Uiso c R 1.000
H H20 0.20190 0.41050 0.24960 0.0260 Uiso c R 1.000
H H21 0.34330 0.52350 0.19250 0.0290 Uiso c R 1.000
H H22 0.40760 0.55440 0.04310 0.0290 Uiso c R 1.000
H H23 0.33170 0.46910 -0.04830 0.0300 Uiso c R 1.000
H H24 0.18910 0.35720 0.00790 0.0270 Uiso c R 1.000
H H29 0.57050 0.26690 0.71560 0.0280 Uiso c R 1.000
H H30 0.75960 0.23860 0.80910 0.0310 Uiso c R 1.000
H H31 0.73310 0.20630 0.96360 0.0310 Uiso c R 1.000
H H32 0.52050 0.19450 1.02490 0.0320 Uiso c R 1.000
H H33 0.33240 0.21830 0.93230 0.0290 Uiso c R 1.000
H H34A 0.19370 0.41560 0.83560 0.0290 Uiso c R 1.000
H H34B 0.07000 0.48710 0.76200 0.0290 Uiso c R 1.000
H H35 0.24060 0.58450 0.75480 0.0370 Uiso c R 1.000
H H36A 0.34770 0.46350 0.63470 0.0480 Uiso c R 1.000
H H36B 0.38000 0.57630 0.64130 0.0480 Uiso c R 1.000
H H38 -0.11570 0.29680 0.64760 0.0290 Uiso c R 1.000
H H39 -0.32990 0.42020 0.57930 0.0330 Uiso c R 1.000
H H41 -0.17570 0.68070 0.53630 0.0280 Uiso c R 1.000
H H42 0.03790 0.55760 0.60490 0.0260 Uiso c R 1.000
H H44 0.48700 0.03130 0.83100 0.0270 Uiso c R 1.000
H H45 0.64390 -0.13850 0.82380 0.0310 Uiso c R 1.000
H H46 0.65140 -0.19510 0.69440 0.0330 Uiso c R 1.000
H H47 0.49800 -0.08050 0.57270 0.0330 Uiso c R 1.000
H H48 0.33850 0.08880 0.57960 0.0300 Uiso c R 1.000

loop_
_atom_type_symbol
_atom_type_description
_atom_type_scat_dispersion_real
_atom_type_scat_dispersion_imag
_atom_type_scat_source
C C 0.0033 0.0016 ' International Tables Vol C Tables 4.2.6.8 and 6.1.1.4'
H H 0.0000 0.0000 ' International Tables Vol C Tables 4.2.6.8 and 6.1.1.4'
Cl Cl 0.1484 0.1585 ' International Tables Vol C Tables 4.2.6.8 and 6.1.1.4'
N N 0.0061 0.0033 ' International Tables Vol C Tables 4.2.6.8 and 6.1.1.4'

loop_
_geom_angle_atom_site_label_1
_geom_angle_atom_site_label_2
_geom_angle_atom_site_label_3
_geom_angle
_geom_angle_publ_flag
C1 N1 C3 107.20(12) no
C1 N1 C10 126.91(12) no
C3 N1 C10 125.83(12) no
C1 N2 C2 106.30(12) no
C27 N3 C34 124.52(12) no
C25 N3 C27 106.76(12) no
C25 N3 C34 128.66(13) no
C25 N4 C26 105.60(12) no
N1 C1 C13 126.68(14) no
N2 C1 C13 121.93(14) no
N1 C1 N2 111.38(13) no
N2 C2 C3 109.72(12) no
N2 C2 C19 118.31(13) no
C3 C2 C19 131.84(13) no
N1 C3 C2 105.40(12) no
N1 C3 C4 121.12(13) no
C2 C3 C4 133.41(13) no
C3 C4 C9 120.62(13) no
C5 C4 C9 118.78(14) no
C3 C4 C5 120.61(14) no
C4 C5 C6 120.60(15) no
C5 C6 C7 120.34(14) no
C6 C7 C8 119.61(14) no
C7 C8 C9 120.41(16) no
C4 C9 C8 120.26(15) no
N1 C10 C11 113.67(14) no
C10 C11 C12 125.92(17) no
C1 C13 C18 124.28(14) no
C14 C13 C18 118.67(14) no
C1 C13 C14 116.95(14) no
C13 C14 C15 121.38(15) no
C14 C15 C16 118.29(15) no
Cl1 C16 C15 119.59(12) no
C15 C16 C17 121.89(14) no
Cl1 C16 C17 118.52(13) no
C16 C17 C18 119.38(15) no
C13 C18 C17 120.39(15) no
C20 C19 C24 117.97(14) no
C2 C19 C20 118.62(13) no
C2 C19 C24 123.36(13) no
C19 C20 C21 120.95(14) no
C20 C21 C22 120.31(14) no
C21 C22 C23 119.37(15) no
C22 C23 C24 120.43(14) no
C19 C24 C23 120.96(14) no
C4 C5 H5 120.00 no
C6 C5 H5 120.00 no
C5 C6 H6 120.00 no
C7 C6 H6 120.00 no
C8 C7 H7 120.00 no
C6 C7 H7 120.00 no
C7 C8 H8 120.00 no
C9 C8 H8 120.00 no
C8 C9 H9 120.00 no
C4 C9 H9 120.00 no
C11 C10 H10A 109.00 no
N1 C10 H10B 109.00 no
C11 C10 H10B 109.00 no
H10A C10 H10B 108.00 no
N1 C10 H10A 109.00 no
C10 C11 H11 117.00 no
C12 C11 H11 117.00 no
C11 C12 H12A 120.00 no
C11 C12 H12B 120.00 no
H12A C12 H12B 120.00 no
C15 C14 H14 119.00 no
C13 C14 H14 119.00 no
C14 C15 H15 121.00 no
C16 C15 H15 121.00 no
C18 C17 H17 120.00 no
C16 C17 H17 120.00 no
C17 C18 H18 120.00 no
C13 C18 H18 120.00 no
C21 C20 H20 120.00 no
C19 C20 H20 120.00 no
C20 C21 H21 120.00 no
C22 C21 H21 120.00 no
C21 C22 H22 120.00 no
C23 C22 H22 120.00 no
C24 C23 H23 120.00 no
C22 C23 H23 120.00 no
C19 C24 H24 120.00 no
C23 C24 H24 120.00 no
N3 C25 N4 111.56(13) no
N3 C25 C37 124.29(14) no
N4 C25 C37 124.15(13) no
N4 C26 C27 110.18(13) no
N4 C26 C43 121.86(13) no
C27 C26 C43 127.93(14) no
N3 C27 C26 105.91(13) no
N3 C27 C28 123.01(13) no
C26 C27 C28 131.07(14) no
C27 C28 C29 119.28(13) no
C27 C28 C33 121.48(14) no
C29 C28 C33 119.18(14) no
C28 C29 C30 120.42(14) no
C29 C30 C31 120.05(15) no
C30 C31 C32 119.84(15) no
C31 C32 C33 120.30(14) no
C28 C33 C32 120.20(15) no
N3 C34 C35 114.07(13) no
C34 C35 C36 126.56(17) no
C25 C37 C38 119.00(14) no
C25 C37 C42 121.96(14) no
C38 C37 C42 118.96(14) no
C37 C38 C39 120.79(15) no
C38 C39 C40 118.82(15) no
Cl2 C40 C39 119.90(13) no
Cl2 C40 C41 118.58(13) no
C39 C40 C41 121.53(15) no
C40 C41 C42 119.34(15) no
C37 C42 C41 120.57(15) no
C26 C43 C44 121.28(13) no
C26 C43 C48 120.42(14) no
C44 C43 C48 118.30(14) no
C43 C44 C45 120.76(14) no
C44 C45 C46 120.53(15) no
C45 C46 C47 119.06(16) no
C46 C47 C48 120.79(15) no
C43 C48 C47 120.55(15) no
C28 C29 H29 120.00 no
C30 C29 H29 120.00 no
C29 C30 H30 120.00 no
C31 C30 H30 120.00 no
C30 C31 H31 120.00 no
C32 C31 H31 120.00 no
C31 C32 H32 120.00 no
C33 C32 H32 120.00 no
C28 C33 H33 120.00 no
C32 C33 H33 120.00 no
N3 C34 H34A 109.00 no
N3 C34 H34B 109.00 no
C35 C34 H34A 109.00 no
C35 C34 H34B 109.00 no
H34A C34 H34B 108.00 no
C34 C35 H35 117.00 no
C36 C35 H35 117.00 no
C35 C36 H36A 120.00 no
C35 C36 H36B 120.00 no
H36A C36 H36B 120.00 no
C37 C38 H38 120.00 no
C39 C38 H38 120.00 no
C38 C39 H39 121.00 no
C40 C39 H39 121.00 no
C40 C41 H41 120.00 no
C42 C41 H41 120.00 no
C37 C42 H42 120.00 no
C41 C42 H42 120.00 no
C43 C44 H44 120.00 no
C45 C44 H44 120.00 no
C44 C45 H45 120.00 no
C46 C45 H45 120.00 no
C45 C46 H46 120.00 no
C47 C46 H46 120.00 no
C46 C47 H47 120.00 no
C48 C47 H47 120.00 no
C43 C48 H48 120.00 no
C47 C48 H48 120.00 no

loop_
_geom_bond_atom_site_label_1
_geom_bond_atom_site_label_2
_geom_bond_distance
_geom_bond_publ_flag
Cl1 C16 1.7458(16) no
Cl2 C40 1.7480(17) no
N1 C1 1.364(2) no
N1 C3 1.3925(19) no
N1 C10 1.465(2) no
N2 C2 1.3822(18) no
N2 C1 1.320(2) no
N3 C34 1.467(2) no
N3 C27 1.386(2) no
N3 C25 1.3706(19) no
N4 C25 1.324(2) no
N4 C26 1.384(2) no
C1 C13 1.475(2) no
C2 C19 1.477(2) no
C2 C3 1.380(2) no
C3 C4 1.483(2) no
C4 C5 1.396(2) no
C4 C9 1.402(2) no
C5 C6 1.387(2) no
C6 C7 1.388(2) no
C7 C8 1.387(2) no
C8 C9 1.390(2) no
C10 C11 1.505(2) no
C11 C12 1.315(3) no
C13 C14 1.400(2) no
C13 C18 1.397(2) no
C14 C15 1.384(2) no
C15 C16 1.385(2) no
C16 C17 1.380(2) no
C17 C18 1.385(2) no
C19 C20 1.401(2) no
C19 C24 1.396(2) no
C20 C21 1.391(2) no
C21 C22 1.386(2) no
C22 C23 1.387(2) no
C23 C24 1.390(2) no
C5 H5 0.9500 no
C6 H6 0.9500 no
C7 H7 0.9500 no
C8 H8 0.9500 no
C9 H9 0.9500 no
C10 H10A 0.9900 no
C10 H10B 0.9900 no
C11 H11 0.9500 no
C12 H12B 0.9500 no
C12 H12A 0.9500 no
C14 H14 0.9500 no
C15 H15 0.9500 no
C17 H17 0.9500 no
C18 H18 0.9500 no
C20 H20 0.9500 no
C21 H21 0.9500 no
C22 H22 0.9500 no
C23 H23 0.9500 no
C24 H24 0.9500 no
C25 C37 1.477(2) no
C26 C27 1.371(2) no
C26 C43 1.476(2) no
C27 C28 1.479(2) no
C28 C29 1.393(2) no
C28 C33 1.393(2) no
C29 C30 1.389(2) no
C30 C31 1.387(2) no
C31 C32 1.384(2) no
C32 C33 1.391(2) no
C34 C35 1.495(2) no
C35 C36 1.306(3) no
C37 C38 1.397(2) no
C37 C42 1.397(2) no
C38 C39 1.391(2) no
C39 C40 1.387(2) no
C40 C41 1.380(2) no
C41 C42 1.388(2) no
C43 C44 1.402(2) no
C43 C48 1.393(2) no
C44 C45 1.388(2) no
C45 C46 1.387(2) no
C46 C47 1.386(2) no
C47 C48 1.391(2) no
C29 H29 0.9500 no
C30 H30 0.9500 no
C31 H31 0.9500 no
C32 H32 0.9500 no
C33 H33 0.9500 no
C34 H34A 0.9900 no
C34 H34B 0.9900 no
C35 H35 0.9500 no
C36 H36A 0.9500 no
C36 H36B 0.9500 no
C38 H38 0.9500 no
C39 H39 0.9500 no
C41 H41 0.9500 no
C42 H42 0.9500 no
C44 H44 0.9500 no
C45 H45 0.9500 no
C46 H46 0.9500 no
C47 H47 0.9500 no
C48 H48 0.9500 no

loop_
_geom_hbond_atom_site_label_D
_geom_hbond_atom_site_label_H
_geom_hbond_atom_site_label_A
_geom_hbond_site_symmetry_A
_geom_hbond_distance_DH
_geom_hbond_distance_HA
_geom_hbond_distance_DA
_geom_hbond_angle_DHA
_geom_hbond_publ_flag
C12 H12A N1 . 0.95 2.55 2.880(2) 100 no
C20 H20 N2 . 0.95 2.44 2.804(2) 102 no
C36 H36A N3 . 0.95 2.56 2.887(2) 100 no
C5 H5 Cg4 2_565 0.95 2.76 3.5968(17) 147 yes
C11 H11 Cg8 2_556 0.95 2.83 3.5879(19) 137 yes
C33 H33 Cg2 1_556 0.95 2.89 3.8217(18) 166 yes

loop_
_geom_torsion_atom_site_label_1
_geom_torsion_atom_site_label_2
_geom_torsion_atom_site_label_3
_geom_torsion_atom_site_label_4
_geom_torsion
_geom_torsion_publ_flag
C3 N1 C1 N2 -0.36(17) no
C10 N1 C1 N2 -177.56(14) no
C3 N1 C1 C13 -179.04(15) no
C10 N1 C1 C13 3.8(2) no
C1 N1 C3 C4 177.32(14) no
C1 N1 C10 C11 91.50(18) no
C3 N1 C10 C11 -85.20(18) no
C1 N1 C3 C2 0.06(17) no
C10 N1 C3 C4 -5.4(2) no
C10 N1 C3 C2 177.30(14) no
C2 N2 C1 C13 179.25(14) no
C2 N2 C1 N1 0.49(17) no
C1 N2 C2 C3 -0.45(17) no
C1 N2 C2 C19 -176.82(13) no
C25 N3 C27 C28 178.62(13) no
C34 N3 C25 N4 -176.98(13) no
C25 N3 C34 C35 -104.98(18) no
C34 N3 C27 C28 -4.0(2) no
C25 N3 C27 C26 0.04(15) no
C27 N3 C25 N4 0.27(16) no
C27 N3 C25 C37 -179.26(13) no
C27 N3 C34 C35 78.23(18) no
C34 N3 C27 C26 177.43(13) no
C34 N3 C25 C37 3.5(2) no
C26 N4 C25 C37 179.07(13) no
C26 N4 C25 N3 -0.46(16) no
C25 N4 C26 C27 0.49(16) no
C25 N4 C26 C43 -177.85(13) no
N1 C1 C13 C14 139.66(16) no
N1 C1 C13 C18 -44.2(2) no
N2 C1 C13 C18 137.26(17) no
N2 C1 C13 C14 -38.9(2) no
C3 C2 C19 C24 4.5(3) no
N2 C2 C3 N1 0.23(17) no
N2 C2 C3 C4 -176.54(16) no
C3 C2 C19 C20 -173.05(16) no
N2 C2 C19 C20 2.4(2) no
N2 C2 C19 C24 179.91(14) no
C19 C2 C3 N1 175.95(15) no
C19 C2 C3 C4 -0.8(3) no
N1 C3 C4 C9 -65.7(2) no
C2 C3 C4 C5 -69.3(2) no
N1 C3 C4 C5 114.35(17) no
C2 C3 C4 C9 110.7(2) no
C3 C4 C9 C8 179.65(15) no
C5 C4 C9 C8 -0.4(2) no
C9 C4 C5 C6 -0.1(2) no
C3 C4 C5 C6 179.87(15) no
C4 C5 C6 C7 0.4(2) no
C5 C6 C7 C8 -0.3(3) no
C6 C7 C8 C9 -0.2(3) no
C7 C8 C9 C4 0.5(3) no
N1 C10 C11 C12 6.4(2) no
C18 C13 C14 C15 -1.0(2) no
C14 C13 C18 C17 0.2(2) no
C1 C13 C18 C17 -175.91(15) no
C1 C13 C14 C15 175.37(15) no
C13 C14 C15 C16 1.1(2) no
C14 C15 C16 Cl1 179.79(12) no
C14 C15 C16 C17 -0.4(2) no
C15 C16 C17 C18 -0.4(2) no
Cl1 C16 C17 C18 179.41(13) no
C16 C17 C18 C13 0.5(2) no
C2 C19 C24 C23 -177.66(15) no
C20 C19 C24 C23 -0.1(2) no
C24 C19 C20 C21 0.4(2) no
C2 C19 C20 C21 178.03(14) no
C19 C20 C21 C22 -0.1(2) no
C20 C21 C22 C23 -0.4(2) no
C21 C22 C23 C24 0.7(2) no
C22 C23 C24 C19 -0.4(2) no
N4 C25 C37 C42 -136.27(16) no
N4 C25 C37 C38 40.4(2) no
N3 C25 C37 C38 -140.18(15) no
N3 C25 C37 C42 43.2(2) no
N4 C26 C27 N3 -0.33(16) no
C27 C26 C43 C44 29.4(2) no
N4 C26 C43 C48 28.1(2) no
C43 C26 C27 N3 177.88(14) no
C27 C26 C43 C48 -149.97(16) no
N4 C26 C27 C28 -178.74(14) no
N4 C26 C43 C44 -152.57(15) no
C43 C26 C27 C28 -0.5(3) no
N3 C27 C28 C33 74.0(2) no
N3 C27 C28 C29 -108.89(17) no
C26 C27 C28 C29 69.3(2) no
C26 C27 C28 C33 -107.87(19) no
C27 C28 C29 C30 -177.11(15) no
C29 C28 C33 C32 0.7(2) no
C33 C28 C29 C30 0.1(2) no
C27 C28 C33 C32 177.86(15) no
C28 C29 C30 C31 -1.2(3) no
C29 C30 C31 C32 1.4(3) no
C30 C31 C32 C33 -0.6(3) no
C31 C32 C33 C28 -0.5(3) no
N3 C34 C35 C36 4.3(3) no
C25 C37 C38 C39 -177.66(14) no
C42 C37 C38 C39 -0.9(2) no
C25 C37 C42 C41 177.44(13) no
C38 C37 C42 C41 0.8(2) no
C37 C38 C39 C40 0.3(2) no
C38 C39 C40 Cl2 -179.77(12) no
C38 C39 C40 C41 0.6(2) no
Cl2 C40 C41 C42 179.66(11) no
C39 C40 C41 C42 -0.7(2) no
C40 C41 C42 C37 0.0(2) no
C26 C43 C44 C45 -178.42(15) no
C48 C43 C44 C45 1.0(2) no
C26 C43 C48 C47 178.02(15) no
C44 C43 C48 C47 -1.4(2) no
C43 C44 C45 C46 0.0(2) no
C44 C45 C46 C47 -0.5(3) no
C45 C46 C47 C48 0.1(3) no
C46 C47 C48 C43 0.9(3) no
